data_7715714
loop_
_publ_author_name
'Ali, Afsar'
'Verma, Rajaneesh Kumar'
'Das, Avijit'
'Paria, Sayantan'

_publ_section_title
;
 Exploring the effect of a pendent amine group poised over the secondary
 coordination sphere of a cobalt complex on the electrocatalytic hydrogen
 evolution reaction.
;
_journal_issue 19
_journal_name_full 'Dalton transactions (Cambridge, England : 2003)'
_journal_page_first 8289
_journal_page_last 8297
_journal_paper_doi 10.1039/d4dt00009a
_journal_volume 53
_journal_year 2024
_chemical_formula_moiety 'C24 H27 Co N7 O2, 2(Cl O4)'
_chemical_formula_sum 'C24 H27 Cl2 Co N7 O10'
_chemical_formula_weight 703.35
_space_group_crystal_system monoclinic
_space_group_IT_number 14
_space_group_name_Hall '-P 2ybc'
_space_group_name_H-M_alt 'P 1 21/c 1'
_atom_sites_solution_hydrogens mixed
_audit_creation_date 2023-12-23
_audit_creation_method
;
Olex2 1.5
(compiled 2023.08.24 svn.re1ec1418 for OlexSys, GUI svn.r6817)
;
_audit_update_record
;
2024-03-13 deposited with the CCDC.	2024-04-09 downloaded from the CCDC.
;
_cell_angle_alpha 90
_cell_angle_beta 93.142(2)
_cell_angle_gamma 90
_cell_formula_units_Z 4
_cell_length_a 22.7738(14)
_cell_length_b 8.1597(5)
_cell_length_c 15.4972(8)
_cell_measurement_reflns_used 9920
_cell_measurement_temperature 100(2)
_cell_measurement_theta_max 28.14
_cell_measurement_theta_min 2.63
_cell_volume 2875.5(3)
_computing_cell_refinement 'SAINT V8.38A (Bruker AXS Inc., 2017)'
_computing_data_collection 'APEX2 v2017.3-0 (Bruker-Axs,2016)'
_computing_data_reduction 'SAINT V8.38A (Bruker AXS Inc., 2017)'
_computing_molecular_graphics 'Olex2 1.5 (Dolomanov et al., 2009)'
_computing_publication_material 'Olex2 1.5 (Dolomanov et al., 2009)'
_computing_structure_refinement 'XL  (Sheldrick, 2008)'
_computing_structure_solution 'SHELXT 2014/5 (Sheldrick, 2014)'
_diffrn_ambient_temperature 100.00
_diffrn_measured_fraction_theta_full 0.999
_diffrn_measured_fraction_theta_max 0.995
_diffrn_measurement_device_type 'Bruker APEX-III CCD'
_diffrn_radiation_type MoK\a
_diffrn_radiation_wavelength 0.71073
_diffrn_reflns_av_R_equivalents 0.0760
_diffrn_reflns_av_unetI/netI 0.0416
_diffrn_reflns_Laue_measured_fraction_full 0.999
_diffrn_reflns_Laue_measured_fraction_max 0.995
_diffrn_reflns_limit_h_max 30
_diffrn_reflns_limit_h_min -30
_diffrn_reflns_limit_k_max 10
_diffrn_reflns_limit_k_min -10
_diffrn_reflns_limit_l_max 20
_diffrn_reflns_limit_l_min -20
_diffrn_reflns_number 60228
_diffrn_reflns_point_group_measured_fraction_full 0.999
_diffrn_reflns_point_group_measured_fraction_max 0.995
_diffrn_reflns_theta_full 25.242
_diffrn_reflns_theta_max 28.350
_diffrn_reflns_theta_min 1.791
_exptl_absorpt_coefficient_mu 0.851
_exptl_crystal_colour 'light brown'
_exptl_crystal_density_diffrn 1.625
_exptl_crystal_description block
_exptl_crystal_F_000 1444
_refine_diff_density_max 0.953
_refine_diff_density_min -0.954
_refine_diff_density_rms 0.104
_refine_ls_extinction_method none
_refine_ls_goodness_of_fit_ref 1.131
_refine_ls_hydrogen_treatment mixed
_refine_ls_matrix_type full
_refine_ls_number_parameters 405
_refine_ls_number_reflns 7153
_refine_ls_number_restraints 0
_refine_ls_restrained_S_all 1.131
_refine_ls_R_factor_all 0.0735
_refine_ls_R_factor_gt 0.0644
_refine_ls_shift/su_max 0.001
_refine_ls_shift/su_mean 0.000
_refine_ls_structure_factor_coef Fsqd
_refine_ls_weighting_details 'w=1/[\s^2^(Fo^2^)+(0.0550P)^2^+7.6402P] where P=(Fo^2^+2Fc^2^)/3'
_refine_ls_weighting_scheme calc
_refine_ls_wR_factor_gt 0.1556
_refine_ls_wR_factor_ref 0.1612
_reflns_Friedel_coverage 0.000
_reflns_number_gt 6143
_reflns_number_total 7153
_reflns_threshold_expression 'I > 2\s(I)'
_cod_data_source_file d4dt00009a2.cif
_cod_data_source_block sp300623adconme2gb_0ma
_cod_depositor_comments 'Adding full bibliography for 7715714.cif.'
_cod_database_code 7715714
_shelx_shelxl_version_number 2019/1
_shelx_space_group_comment
;
The symmetry employed for this shelxl refinement is uniquely defined
by the following loop, which should always be used as a source of
symmetry information in preference to the above space-group names.
They are only intended as comments.
;
_olex2_refinement_description
;
1. Fixed Uiso
 At 1.2 times of:
  All C(H) groups, All N(H) groups
 At 1.5 times of:
  All C(H,H,H) groups, All O(H) groups
2.a Ternary CH refined with riding coordinates:
 N6(H6)
2.b Aromatic/amide H refined with riding coordinates:
 C2(H2A), C3(H3), C4(H4), C6(H6A), C7(H7), C8(H8), C15(H15), C16(H16),
 C17(H17), C20(H20)
2.c Idealised Me refined as rotating group:
 C11(H11A,H11B,H11C), C12(H12A,H12B,H12C), C21(H21A,H21B,H21C), C22(H22A,H22B,
 H22C), C24(H24A,H24B,H24C)
;
_olex2_submission_special_instructions 'No special instructions were received'

loop_
_space_group_symop_operation_xyz
'x, y, z'
'-x, y+1/2, -z+1/2'
'-x, -y, -z'
'x, -y-1/2, z-1/2'

loop_
_atom_site_label
_atom_site_type_symbol
_atom_site_fract_x
_atom_site_fract_y
_atom_site_fract_z
_atom_site_U_iso_or_equiv
_atom_site_adp_type
_atom_site_occupancy
_atom_site_site_symmetry_order
_atom_site_calc_flag
_atom_site_refinement_flags_posn
_atom_site_refinement_flags_adp
_atom_site_refinement_flags_occupancy
_atom_site_disorder_assembly
_atom_site_disorder_group
Co1 Co 0.85282(2) 0.27624(5) 0.58907(3) 0.02344(13) Uani 1 1 d . . . . .
O1 O 0.95980(11) 0.1888(3) 0.68076(18) 0.0367(6) Uani 1 1 d . . . . .
H2 H 0.964(2) 0.363(7) 0.636(3) 0.055 Uiso 1 1 d . U . . .
O2 O 0.96066(11) 0.4583(4) 0.61022(18) 0.0349(6) Uani 1 1 d . . . . .
N1 N 0.71642(12) 0.2318(3) 0.52915(18) 0.0253(6) Uani 1 1 d . . . . .
N3 N 0.79678(12) 0.1126(3) 0.61115(18) 0.0244(6) Uani 1 1 d . . . . .
N6 N 0.62393(13) 0.3871(4) 0.6157(2) 0.0366(7) Uani 1 1 d . . . . .
H6 H 0.667405 0.405474 0.618582 0.044 Uiso 1 1 calc R U . . .
N2 N 0.79890(12) 0.4111(3) 0.52529(17) 0.0225(5) Uani 1 1 d . . . . .
N4 N 0.90349(12) 0.1484(4) 0.66216(19) 0.0291(6) Uani 1 1 d . . . . .
N5 N 0.90465(12) 0.4548(4) 0.57742(19) 0.0272(6) Uani 1 1 d . . . . .
N7 N 0.88486(13) 0.1667(4) 0.4761(2) 0.0313(6) Uani 1 1 d . . . . .
C1 C 0.65570(16) 0.2063(4) 0.5001(2) 0.0288(7) Uani 1 1 d . . . . .
C2 C 0.6415(2) 0.1024(5) 0.4313(2) 0.0431(10) Uani 1 1 d . . . . .
H2A H 0.671862 0.051381 0.401349 0.052 Uiso 1 1 calc R U . . .
C3 C 0.5829(2) 0.0725(6) 0.4061(3) 0.0512(12) Uani 1 1 d . . . . .
H3 H 0.573417 0.000517 0.359244 0.061 Uiso 1 1 calc R U . . .
C4 C 0.5386(2) 0.1466(6) 0.4487(3) 0.0461(11) Uani 1 1 d . . . . .
H4 H 0.498745 0.126800 0.430555 0.055 Uiso 1 1 calc R U . . .
C5 C 0.74321(14) 0.3762(4) 0.4999(2) 0.0241(6) Uani 1 1 d . . . . .
C6 C 0.71024(18) 0.4834(5) 0.4458(2) 0.0343(8) Uani 1 1 d . . . . .
H6A H 0.671490 0.455545 0.425087 0.041 Uiso 1 1 calc R U . . .
C7 C 0.73519(18) 0.6302(5) 0.4232(2) 0.0368(8) Uani 1 1 d . . . . .
H7 H 0.713108 0.704971 0.387427 0.044 Uiso 1 1 calc R U . . .
C8 C 0.79201(17) 0.6699(4) 0.4521(2) 0.0318(7) Uani 1 1 d . . . . .
H8 H 0.808841 0.772313 0.437924 0.038 Uiso 1 1 calc R U . . .
C9 C 0.82347(15) 0.5572(4) 0.5019(2) 0.0247(6) Uani 1 1 d . . . . .
C10 C 0.88465(15) 0.5785(4) 0.5330(2) 0.0259(6) Uani 1 1 d . . . . .
C11 C 0.92077(17) 0.7266(5) 0.5152(3) 0.0350(8) Uani 1 1 d . . . . .
H11A H 0.912495 0.761993 0.455368 0.053 Uiso 1 1 calc R U . . .
H11B H 0.962599 0.699650 0.524067 0.053 Uiso 1 1 calc R U . . .
H11C H 0.910873 0.815152 0.554609 0.053 Uiso 1 1 calc R U . . .
C12 C 0.91268(19) -0.0906(6) 0.7589(3) 0.0469(11) Uani 1 1 d . . . . .
H12A H 0.888900 -0.106833 0.809050 0.070 Uiso 1 1 calc R U . . .
H12B H 0.950334 -0.040405 0.777744 0.070 Uiso 1 1 calc R U . . .
H12C H 0.919832 -0.196595 0.731728 0.070 Uiso 1 1 calc R U . . .
C13 C 0.88077(16) 0.0190(5) 0.6956(2) 0.0332(8) Uani 1 1 d . . . . .
C14 C 0.81908(16) -0.0053(4) 0.6676(2) 0.0306(7) Uani 1 1 d . . . . .
C15 C 0.78501(18) -0.1317(5) 0.6950(3) 0.0401(9) Uani 1 1 d . . . . .
H15 H 0.801318 -0.214647 0.732034 0.048 Uiso 1 1 calc R U . . .
C16 C 0.72692(19) -0.1350(5) 0.6675(3) 0.0450(10) Uani 1 1 d . . . . .
H16 H 0.702358 -0.219913 0.686918 0.054 Uiso 1 1 calc R U . . .
C17 C 0.70346(18) -0.0174(5) 0.6121(3) 0.0382(9) Uani 1 1 d . . . . .
H17 H 0.663108 -0.020732 0.593109 0.046 Uiso 1 1 calc R U . . .
C18 C 0.74046(15) 0.1084(4) 0.5842(2) 0.0270(7) Uani 1 1 d . . . . .
C19 C 0.61055(15) 0.2779(4) 0.5425(2) 0.0301(7) Uani 1 1 d . . . . .
C20 C 0.55185(17) 0.2496(5) 0.5175(3) 0.0372(8) Uani 1 1 d . . . . .
H20 H 0.521369 0.300357 0.547320 0.045 Uiso 1 1 calc R U . . .
C21 C 0.60929(19) 0.3088(8) 0.6998(3) 0.0631(16) Uani 1 1 d . . . . .
H21A H 0.620085 0.383444 0.747661 0.095 Uiso 1 1 calc R U . . .
H21B H 0.631247 0.206113 0.707600 0.095 Uiso 1 1 calc R U . . .
H21C H 0.567017 0.286011 0.699018 0.095 Uiso 1 1 calc R U . . .
C22 C 0.5956(2) 0.5515(7) 0.6039(5) 0.081(2) Uani 1 1 d . . . . .
H22A H 0.608443 0.623081 0.652097 0.122 Uiso 1 1 calc R U . . .
H22B H 0.552758 0.539186 0.602485 0.122 Uiso 1 1 calc R U . . .
H22C H 0.607056 0.599898 0.549464 0.122 Uiso 1 1 calc R U . . .
C23 C 0.91049(14) 0.1288(4) 0.4190(2) 0.0267(7) Uani 1 1 d . . . . .
C24 C 0.94408(19) 0.0797(6) 0.3464(3) 0.0466(11) Uani 1 1 d . . . . .
H24A H 0.918324 0.021575 0.303868 0.070 Uiso 1 1 calc R U . . .
H24B H 0.976252 0.007289 0.366692 0.070 Uiso 1 1 calc R U . . .
H24C H 0.960330 0.177220 0.319447 0.070 Uiso 1 1 calc R U . . .
Cl1 Cl 0.77049(3) 0.41915(9) 0.76091(5) 0.02432(17) Uani 1 1 d . . . . .
O3 O 0.75233(15) 0.2602(3) 0.7858(2) 0.0460(7) Uani 1 1 d . . . . .
O4 O 0.82815(10) 0.4138(4) 0.72701(18) 0.0366(6) Uani 1 1 d . . . . .
O5 O 0.77103(12) 0.5302(3) 0.83195(17) 0.0369(6) Uani 1 1 d . . . . .
O6 O 0.73026(11) 0.4810(3) 0.69269(19) 0.0379(6) Uani 1 1 d . . . . .
Cl2 Cl 0.42345(5) 0.35471(18) 0.71274(8) 0.0564(3) Uani 1 1 d . . . . .
O7 O 0.47392(18) 0.2482(8) 0.7164(5) 0.150(3) Uani 1 1 d . . . . .
O8 O 0.4240(2) 0.4200(5) 0.7985(3) 0.0766(12) Uani 1 1 d . . . . .
O9 O 0.4257(4) 0.4674(12) 0.6501(4) 0.205(5) Uani 1 1 d . . . . .
O10 O 0.37335(13) 0.2482(5) 0.7012(2) 0.0608(10) Uani 1 1 d . . . . .

loop_
_atom_site_aniso_label
_atom_site_aniso_U_11
_atom_site_aniso_U_22
_atom_site_aniso_U_33
_atom_site_aniso_U_23
_atom_site_aniso_U_13
_atom_site_aniso_U_12
Co1 0.0250(2) 0.0196(2) 0.0267(2) 0.00398(17) 0.00963(16) 0.00355(16)
O1 0.0280(13) 0.0385(15) 0.0442(15) 0.0086(12) 0.0075(11) 0.0090(11)
O2 0.0239(12) 0.0386(15) 0.0426(15) 0.0090(12) 0.0061(10) 0.0012(11)
N1 0.0310(14) 0.0213(13) 0.0244(13) -0.0001(11) 0.0082(11) -0.0033(11)
N3 0.0287(14) 0.0197(12) 0.0257(13) 0.0025(11) 0.0116(11) 0.0043(11)
N6 0.0194(13) 0.0438(18) 0.0460(18) -0.0204(15) -0.0026(12) 0.0059(13)
N2 0.0267(13) 0.0189(12) 0.0227(13) 0.0012(10) 0.0075(10) 0.0021(10)
N4 0.0257(14) 0.0306(15) 0.0318(15) 0.0039(12) 0.0092(11) 0.0078(12)
N5 0.0242(13) 0.0272(14) 0.0311(14) 0.0012(12) 0.0097(11) 0.0021(11)
N7 0.0349(16) 0.0248(14) 0.0354(16) 0.0029(12) 0.0136(13) 0.0061(12)
C1 0.0368(18) 0.0264(16) 0.0233(15) -0.0015(13) 0.0034(13) -0.0085(14)
C2 0.059(3) 0.043(2) 0.0280(18) -0.0117(16) 0.0150(17) -0.025(2)
C3 0.070(3) 0.058(3) 0.0264(18) -0.0083(18) 0.0070(18) -0.040(2)
C4 0.050(2) 0.056(3) 0.0308(19) 0.0050(18) -0.0076(17) -0.029(2)
C5 0.0287(16) 0.0221(15) 0.0220(14) -0.0005(12) 0.0049(12) -0.0013(12)
C6 0.042(2) 0.0328(19) 0.0281(17) 0.0068(15) -0.0017(14) -0.0044(16)
C7 0.045(2) 0.0332(19) 0.0317(18) 0.0136(16) -0.0055(15) -0.0013(16)
C8 0.042(2) 0.0234(16) 0.0296(17) 0.0065(14) 0.0026(14) -0.0020(14)
C9 0.0290(16) 0.0201(15) 0.0255(15) 0.0022(12) 0.0055(12) -0.0006(12)
C10 0.0280(16) 0.0244(16) 0.0258(15) 0.0008(13) 0.0072(12) -0.0010(13)
C11 0.0354(18) 0.0278(17) 0.043(2) 0.0029(16) 0.0067(15) -0.0063(15)
C12 0.040(2) 0.046(2) 0.057(3) 0.024(2) 0.0161(19) 0.0148(18)
C13 0.0361(19) 0.0301(18) 0.0350(18) 0.0095(15) 0.0165(15) 0.0135(15)
C14 0.0356(18) 0.0222(16) 0.0358(18) 0.0066(14) 0.0173(14) 0.0091(14)
C15 0.045(2) 0.0266(18) 0.051(2) 0.0160(17) 0.0226(18) 0.0080(16)
C16 0.045(2) 0.0275(19) 0.065(3) 0.0144(19) 0.026(2) 0.0004(16)
C17 0.0351(19) 0.0279(18) 0.053(2) 0.0068(17) 0.0179(17) -0.0022(15)
C18 0.0308(16) 0.0205(15) 0.0312(17) 0.0005(13) 0.0147(13) 0.0029(13)
C19 0.0301(17) 0.0295(17) 0.0299(17) -0.0023(14) -0.0049(13) -0.0036(14)
C20 0.0337(19) 0.039(2) 0.038(2) 0.0019(16) -0.0081(15) -0.0085(16)
C21 0.032(2) 0.119(5) 0.039(2) -0.032(3) 0.0112(17) -0.019(3)
C22 0.042(3) 0.050(3) 0.149(6) -0.051(4) -0.031(3) 0.019(2)
C23 0.0233(15) 0.0273(16) 0.0292(16) 0.0047(13) -0.0002(12) 0.0058(13)
C24 0.037(2) 0.072(3) 0.0316(19) -0.006(2) 0.0090(16) 0.013(2)
Cl1 0.0217(3) 0.0220(4) 0.0296(4) -0.0056(3) 0.0046(3) 0.0002(3)
O3 0.066(2) 0.0269(14) 0.0473(17) -0.0022(12) 0.0209(15) -0.0065(13)
O4 0.0179(11) 0.0435(15) 0.0490(16) -0.0077(13) 0.0072(10) 0.0026(10)
O5 0.0411(14) 0.0370(14) 0.0327(13) -0.0143(11) 0.0032(11) -0.0022(12)
O6 0.0249(12) 0.0377(15) 0.0500(16) -0.0090(12) -0.0097(11) 0.0037(11)
Cl2 0.0291(5) 0.0817(9) 0.0590(7) -0.0161(6) 0.0066(4) -0.0052(5)
O7 0.031(2) 0.155(6) 0.265(8) -0.114(6) 0.025(3) -0.005(3)
O8 0.087(3) 0.069(3) 0.073(3) -0.009(2) 0.001(2) -0.017(2)
O9 0.190(7) 0.303(11) 0.112(5) 0.133(6) -0.077(5) -0.178(7)
O10 0.0284(14) 0.097(3) 0.057(2) -0.007(2) 0.0043(13) -0.0080(17)

loop_
_atom_type_symbol
_atom_type_description
_atom_type_scat_dispersion_real
_atom_type_scat_dispersion_imag
_atom_type_scat_source
C C 0.0033 0.0016 'International Tables Vol C Tables 4.2.6.8 and 6.1.1.4'
H H 0.0000 0.0000 'International Tables Vol C Tables 4.2.6.8 and 6.1.1.4'
N N 0.0061 0.0033 'International Tables Vol C Tables 4.2.6.8 and 6.1.1.4'
O O 0.0106 0.0060 'International Tables Vol C Tables 4.2.6.8 and 6.1.1.4'
Cl Cl 0.1484 0.1585 'International Tables Vol C Tables 4.2.6.8 and 6.1.1.4'
Co Co 0.3494 0.9721 'International Tables Vol C Tables 4.2.6.8 and 6.1.1.4'

loop_
_geom_angle_atom_site_label_1
_geom_angle_atom_site_label_2
_geom_angle_atom_site_label_3
_geom_angle
_geom_angle_site_symmetry_1
_geom_angle_site_symmetry_3
_geom_angle_publ_flag
N3 Co1 N7 96.74(12) . . ?
N2 Co1 N3 94.60(12) . . ?
N2 Co1 N5 83.82(12) . . ?
N2 Co1 N7 93.23(12) . . ?
N4 Co1 N3 84.13(13) . . ?
N4 Co1 N2 174.68(12) . . ?
N4 Co1 N5 96.83(13) . . ?
N4 Co1 N7 92.05(12) . . ?
N5 Co1 N3 173.09(12) . . ?
N5 Co1 N7 90.07(12) . . ?
N5 O2 H2 102(3) . . ?
C5 N1 C1 116.3(3) . . ?
C18 N1 C1 114.7(3) . . ?
C18 N1 C5 129.0(3) . . ?
C14 N3 Co1 112.3(2) . . ?
C18 N3 Co1 127.7(2) . . ?
C18 N3 C14 119.9(3) . . ?
C19 N6 H6 106.9 . . ?
C19 N6 C21 111.5(3) . . ?
C19 N6 C22 112.5(4) . . ?
C21 N6 H6 106.9 . . ?
C22 N6 H6 106.9 . . ?
C22 N6 C21 111.8(4) . . ?
C5 N2 Co1 127.5(2) . . ?
C5 N2 C9 120.0(3) . . ?
C9 N2 Co1 112.4(2) . . ?
O1 N4 Co1 122.7(2) . . ?
C13 N4 Co1 116.5(3) . . ?
C13 N4 O1 120.9(3) . . ?
O2 N5 Co1 124.3(2) . . ?
C10 N5 Co1 116.7(2) . . ?
C10 N5 O2 119.0(3) . . ?
C23 N7 Co1 166.8(3) . . ?
C2 C1 N1 120.4(3) . . ?
C19 C1 N1 121.1(3) . . ?
C19 C1 C2 118.5(4) . . ?
C1 C2 H2A 119.9 . . ?
C1 C2 C3 120.2(4) . . ?
C3 C2 H2A 119.9 . . ?
C2 C3 H3 119.8 . . ?
C4 C3 C2 120.4(4) . . ?
C4 C3 H3 119.8 . . ?
C3 C4 H4 119.8 . . ?
C3 C4 C20 120.3(4) . . ?
C20 C4 H4 119.8 . . ?
N2 C5 N1 120.1(3) . . ?
N2 C5 C6 120.8(3) . . ?
C6 C5 N1 119.1(3) . . ?
C5 C6 H6A 120.7 . . ?
C7 C6 C5 118.6(4) . . ?
C7 C6 H6A 120.7 . . ?
C6 C7 H7 119.6 . . ?
C6 C7 C8 120.8(3) . . ?
C8 C7 H7 119.6 . . ?
C7 C8 H8 120.9 . . ?
C9 C8 C7 118.3(3) . . ?
C9 C8 H8 120.9 . . ?
N2 C9 C8 121.4(3) . . ?
N2 C9 C10 114.3(3) . . ?
C8 C9 C10 124.3(3) . . ?
N5 C10 C9 112.7(3) . . ?
N5 C10 C11 123.2(3) . . ?
C9 C10 C11 124.1(3) . . ?
C10 C11 H11A 109.5 . . ?
C10 C11 H11B 109.5 . . ?
C10 C11 H11C 109.5 . . ?
H11A C11 H11B 109.5 . . ?
H11A C11 H11C 109.5 . . ?
H11B C11 H11C 109.5 . . ?
H12A C12 H12B 109.5 . . ?
H12A C12 H12C 109.5 . . ?
H12B C12 H12C 109.5 . . ?
C13 C12 H12A 109.5 . . ?
C13 C12 H12B 109.5 . . ?
C13 C12 H12C 109.5 . . ?
N4 C13 C12 124.2(4) . . ?
N4 C13 C14 113.0(3) . . ?
C14 C13 C12 122.8(3) . . ?
N3 C14 C13 114.1(3) . . ?
C15 C14 N3 121.7(4) . . ?
C15 C14 C13 124.1(3) . . ?
C14 C15 H15 120.9 . . ?
C16 C15 C14 118.2(4) . . ?
C16 C15 H15 120.9 . . ?
C15 C16 H16 119.4 . . ?
C15 C16 C17 121.1(4) . . ?
C17 C16 H16 119.4 . . ?
C16 C17 H17 120.6 . . ?
C16 C17 C18 118.7(4) . . ?
C18 C17 H17 120.6 . . ?
N1 C18 C17 119.1(3) . . ?
N3 C18 N1 120.6(3) . . ?
N3 C18 C17 120.3(3) . . ?
C1 C19 N6 119.9(3) . . ?
C1 C19 C20 121.8(3) . . ?
C20 C19 N6 118.3(3) . . ?
C4 C20 C19 118.9(4) . . ?
C4 C20 H20 120.6 . . ?
C19 C20 H20 120.6 . . ?
N6 C21 H21A 109.5 . . ?
N6 C21 H21B 109.5 . . ?
N6 C21 H21C 109.5 . . ?
H21A C21 H21B 109.5 . . ?
H21A C21 H21C 109.5 . . ?
H21B C21 H21C 109.5 . . ?
N6 C22 H22A 109.5 . . ?
N6 C22 H22B 109.5 . . ?
N6 C22 H22C 109.5 . . ?
H22A C22 H22B 109.5 . . ?
H22A C22 H22C 109.5 . . ?
H22B C22 H22C 109.5 . . ?
N7 C23 C24 179.3(4) . . ?
C23 C24 H24A 109.5 . . ?
C23 C24 H24B 109.5 . . ?
C23 C24 H24C 109.5 . . ?
H24A C24 H24B 109.5 . . ?
H24A C24 H24C 109.5 . . ?
H24B C24 H24C 109.5 . . ?
O3 Cl1 O4 110.84(18) . . ?
O3 Cl1 O5 111.19(18) . . ?
O3 Cl1 O6 109.47(19) . . ?
O4 Cl1 O6 107.24(17) . . ?
O5 Cl1 O4 109.34(17) . . ?
O5 Cl1 O6 108.66(17) . . ?
O8 Cl2 O7 102.8(4) . . ?
O8 Cl2 O10 107.9(2) . . ?
O9 Cl2 O7 112.4(6) . . ?
O9 Cl2 O8 114.7(5) . . ?
O9 Cl2 O10 112.7(3) . . ?
O10 Cl2 O7 105.5(3) . . ?

loop_
_geom_bond_atom_site_label_1
_geom_bond_atom_site_label_2
_geom_bond_distance
_geom_bond_site_symmetry_2
_geom_bond_publ_flag
Co1 N3 1.891(3) . ?
Co1 N2 1.887(3) . ?
Co1 N4 1.887(3) . ?
Co1 N5 1.890(3) . ?
Co1 N7 2.130(3) . ?
O1 N4 1.340(4) . ?
O2 H2 0.87(5) . ?
O2 N5 1.347(4) . ?
N1 C1 1.446(4) . ?
N1 C5 1.413(4) . ?
N1 C18 1.410(4) . ?
N3 C14 1.378(4) . ?
N3 C18 1.328(5) . ?
N6 H6 1.0000 . ?
N6 C19 1.461(5) . ?
N6 C21 1.506(6) . ?
N6 C22 1.495(6) . ?
N2 C5 1.338(4) . ?
N2 C9 1.374(4) . ?
N4 C13 1.296(5) . ?
N5 C10 1.291(4) . ?
N7 C23 1.129(4) . ?
C1 C2 1.387(5) . ?
C1 C19 1.380(5) . ?
C2 H2A 0.9500 . ?
C2 C3 1.391(6) . ?
C3 H3 0.9500 . ?
C3 C4 1.375(7) . ?
C4 H4 0.9500 . ?
C4 C20 1.377(6) . ?
C5 C6 1.401(5) . ?
C6 H6A 0.9500 . ?
C6 C7 1.379(5) . ?
C7 H7 0.9500 . ?
C7 C8 1.384(5) . ?
C8 H8 0.9500 . ?
C8 C9 1.376(5) . ?
C9 C10 1.460(5) . ?
C10 C11 1.496(5) . ?
C11 H11A 0.9800 . ?
C11 H11B 0.9800 . ?
C11 H11C 0.9800 . ?
C12 H12A 0.9800 . ?
C12 H12B 0.9800 . ?
C12 H12C 0.9800 . ?
C12 C13 1.488(5) . ?
C13 C14 1.461(5) . ?
C14 C15 1.372(5) . ?
C15 H15 0.9500 . ?
C15 C16 1.368(6) . ?
C16 H16 0.9500 . ?
C16 C17 1.375(6) . ?
C17 H17 0.9500 . ?
C17 C18 1.411(5) . ?
C19 C20 1.391(5) . ?
C20 H20 0.9500 . ?
C21 H21A 0.9800 . ?
C21 H21B 0.9800 . ?
C21 H21C 0.9800 . ?
C22 H22A 0.9800 . ?
C22 H22B 0.9800 . ?
C22 H22C 0.9800 . ?
C23 C24 1.452(5) . ?
C24 H24A 0.9800 . ?
C24 H24B 0.9800 . ?
C24 H24C 0.9800 . ?
Cl1 O3 1.421(3) . ?
Cl1 O4 1.441(2) . ?
Cl1 O5 1.425(3) . ?
Cl1 O6 1.451(3) . ?
Cl2 O7 1.440(6) . ?
Cl2 O8 1.432(4) . ?
Cl2 O9 1.340(6) . ?
Cl2 O10 1.437(4) . ?

loop_
_geom_torsion_atom_site_label_1
_geom_torsion_atom_site_label_2
_geom_torsion_atom_site_label_3
_geom_torsion_atom_site_label_4
_geom_torsion
_geom_torsion_site_symmetry_1
_geom_torsion_site_symmetry_2
_geom_torsion_site_symmetry_3
_geom_torsion_site_symmetry_4
_geom_torsion_publ_flag
Co1 N3 C14 C13 -1.7(4) . . . . ?
Co1 N3 C14 C15 177.4(3) . . . . ?
Co1 N3 C18 N1 3.1(4) . . . . ?
Co1 N3 C18 C17 -175.1(3) . . . . ?
Co1 N2 C5 N1 7.5(4) . . . . ?
Co1 N2 C5 C6 -174.0(3) . . . . ?
Co1 N2 C9 C8 177.4(3) . . . . ?
Co1 N2 C9 C10 -1.7(3) . . . . ?
Co1 N4 C13 C12 -175.9(3) . . . . ?
Co1 N4 C13 C14 1.5(4) . . . . ?
Co1 N5 C10 C9 1.8(4) . . . . ?
Co1 N5 C10 C11 -177.8(3) . . . . ?
O1 N4 C13 C12 2.8(5) . . . . ?
O1 N4 C13 C14 -179.8(3) . . . . ?
O2 N5 C10 C9 -180.0(3) . . . . ?
O2 N5 C10 C11 0.5(5) . . . . ?
N1 C1 C2 C3 177.1(4) . . . . ?
N1 C1 C19 N6 2.7(5) . . . . ?
N1 C1 C19 C20 -177.5(3) . . . . ?
N1 C5 C6 C7 174.9(3) . . . . ?
N3 Co1 N2 C5 -7.3(3) . . . . ?
N3 Co1 N2 C9 175.3(2) . . . . ?
N3 Co1 N4 O1 179.3(3) . . . . ?
N3 Co1 N4 C13 -2.0(3) . . . . ?
N3 C14 C15 C16 -2.6(6) . . . . ?
N6 C19 C20 C4 -179.9(4) . . . . ?
N2 Co1 N3 C14 -172.8(2) . . . . ?
N2 Co1 N3 C18 1.9(3) . . . . ?
N2 Co1 N5 O2 179.6(3) . . . . ?
N2 Co1 N5 C10 -2.2(2) . . . . ?
N2 C5 C6 C7 -3.7(5) . . . . ?
N2 C9 C10 N5 -0.1(4) . . . . ?
N2 C9 C10 C11 179.5(3) . . . . ?
N4 Co1 N3 C14 2.0(2) . . . . ?
N4 Co1 N3 C18 176.7(3) . . . . ?
N4 Co1 N5 O2 5.0(3) . . . . ?
N4 Co1 N5 C10 -176.9(2) . . . . ?
N4 C13 C14 N3 0.2(4) . . . . ?
N4 C13 C14 C15 -178.9(4) . . . . ?
N5 Co1 N2 C5 179.5(3) . . . . ?
N5 Co1 N2 C9 2.0(2) . . . . ?
N5 Co1 N4 O1 -7.6(3) . . . . ?
N5 Co1 N4 C13 171.1(3) . . . . ?
N7 Co1 N3 C14 93.3(2) . . . . ?
N7 Co1 N3 C18 -92.0(3) . . . . ?
N7 Co1 N2 C5 89.8(3) . . . . ?
N7 Co1 N2 C9 -87.7(2) . . . . ?
N7 Co1 N4 O1 82.8(3) . . . . ?
N7 Co1 N4 C13 -98.5(3) . . . . ?
N7 Co1 N5 O2 -87.1(3) . . . . ?
N7 Co1 N5 C10 91.0(3) . . . . ?
C1 N1 C5 N2 178.5(3) . . . . ?
C1 N1 C5 C6 -0.1(4) . . . . ?
C1 N1 C18 N3 176.1(3) . . . . ?
C1 N1 C18 C17 -5.7(4) . . . . ?
C1 C2 C3 C4 0.5(7) . . . . ?
C1 C19 C20 C4 0.3(6) . . . . ?
C2 C1 C19 N6 179.5(4) . . . . ?
C2 C1 C19 C20 -0.6(6) . . . . ?
C2 C3 C4 C20 -0.9(7) . . . . ?
C3 C4 C20 C19 0.5(6) . . . . ?
C5 N1 C1 C2 99.4(4) . . . . ?
C5 N1 C1 C19 -83.8(4) . . . . ?
C5 N1 C18 N3 -4.9(5) . . . . ?
C5 N1 C18 C17 173.4(3) . . . . ?
C5 N2 C9 C8 -0.2(5) . . . . ?
C5 N2 C9 C10 -179.3(3) . . . . ?
C5 C6 C7 C8 1.1(6) . . . . ?
C6 C7 C8 C9 1.8(6) . . . . ?
C7 C8 C9 N2 -2.3(5) . . . . ?
C7 C8 C9 C10 176.7(3) . . . . ?
C8 C9 C10 N5 -179.1(3) . . . . ?
C8 C9 C10 C11 0.5(5) . . . . ?
C9 N2 C5 N1 -175.3(3) . . . . ?
C9 N2 C5 C6 3.3(5) . . . . ?
C12 C13 C14 N3 177.6(3) . . . . ?
C12 C13 C14 C15 -1.4(6) . . . . ?
C13 C14 C15 C16 176.4(4) . . . . ?
C14 N3 C18 N1 177.5(3) . . . . ?
C14 N3 C18 C17 -0.8(5) . . . . ?
C14 C15 C16 C17 1.6(7) . . . . ?
C15 C16 C17 C18 -0.3(6) . . . . ?
C16 C17 C18 N1 -178.4(3) . . . . ?
C16 C17 C18 N3 -0.2(6) . . . . ?
C18 N1 C1 C2 -81.4(4) . . . . ?
C18 N1 C1 C19 95.4(4) . . . . ?
C18 N1 C5 N2 -0.6(5) . . . . ?
C18 N1 C5 C6 -179.2(3) . . . . ?
C18 N3 C14 C13 -176.9(3) . . . . ?
C18 N3 C14 C15 2.2(5) . . . . ?
C19 C1 C2 C3 0.3(6) . . . . ?
C21 N6 C19 C1 -108.5(4) . . . . ?
C21 N6 C19 C20 71.7(4) . . . . ?
C22 N6 C19 C1 124.9(4) . . . . ?
C22 N6 C19 C20 -54.9(5) . . . . ?
